data_2103449
loop_
_publ_author_name
'Glidewell, Christopher'
'Howie, R. Alan'
'Low, John N.'
'Skakle, Janet M. S.'
'Wardell, Solange M. S. V.'
'Wardell, James L.'

_publ_section_title
;
 Nine isomeric nitrobenzylidene-iodoanilines: interplay of
 C---H&#x00B7;&#x00B7;&#x00B7;O hydrogen bonds,
 iodo&#x00B7;&#x00B7;&#x00B7;nitro interactions and aromatic
 \p&#x00B7;&#x00B7;&#x00B7;\p stacking interactions
;
_journal_issue 5
_journal_name_full 'Acta Crystallographica Section B'
_journal_page_first 864
_journal_page_last 876
_journal_paper_doi 10.1107/S0108768102009941
_journal_volume 58
_journal_year 2002
_chemical_formula_moiety 'C13 H9 I N2 O2'
_chemical_formula_sum 'C13 H9 I N2 O2'
_chemical_formula_weight 352.12
_chemical_name_systematic
;
2-Nitrobenzylidene-4'-iodoaniline
;
_space_group_IT_number 15
_symmetry_cell_setting monoclinic
_symmetry_space_group_name_Hall '-C 2yc'
_symmetry_space_group_name_H-M 'C 1 2/c 1'
_atom_sites_solution_hydrogens geom
_atom_sites_solution_primary direct
_atom_sites_solution_secondary difmap
_cell_angle_alpha 90.00
_cell_angle_beta 114.185(2)
_cell_angle_gamma 90.00
_cell_formula_units_Z 16
_cell_length_a 52.458(2)
_cell_length_b 4.3786(2)
_cell_length_c 23.5973(13)
_cell_measurement_reflns_used 5417
_cell_measurement_temperature 120(2)
_cell_measurement_theta_max 27.48
_cell_measurement_theta_min 3.02
_cell_volume 4944.4(4)
_computing_cell_refinement 'DENZO-SMN (Otwinowski & Minor, 1997)'
_computing_data_collection 'Kappa-CCD server software (Nonius, 1997)'
_computing_data_reduction 'DENZO-SMN (Otwinowski & Minor, 1997)'
_computing_molecular_graphics 'PLATON (Spek, 2002)'
_computing_publication_material 'SHELXL-97 (Sheldrick, 1997a) and PRPKAPPA (Ferguson, 1999)'
_computing_structure_refinement ' SHELXL-97 (Sheldrick, 1997a)'
_computing_structure_solution 'SHELXS-97 (Sheldrick, 1997b)'
_diffrn_ambient_temperature 120(2)
_diffrn_measured_fraction_theta_full 0.969
_diffrn_measured_fraction_theta_max 0.953
_diffrn_measurement_device_type Kappa-CCD
_diffrn_measurement_method '\f scans, and \w scans with \k offsets'
_diffrn_radiation_monochromator graphite
_diffrn_radiation_source 'fine-focus sealed X-ray tube'
_diffrn_radiation_type 'Mo K\a'
_diffrn_radiation_wavelength 0.71073
_diffrn_reflns_av_R_equivalents 0.1280
_diffrn_reflns_av_sigmaI/netI 0.2618
_diffrn_reflns_limit_h_max 67
_diffrn_reflns_limit_h_min -67
_diffrn_reflns_limit_k_max 5
_diffrn_reflns_limit_k_min -5
_diffrn_reflns_limit_l_max 30
_diffrn_reflns_limit_l_min -30
_diffrn_reflns_number 13621
_diffrn_reflns_theta_full 25.00
_diffrn_reflns_theta_max 27.48
_diffrn_reflns_theta_min 3.02
_diffrn_standards_decay_% 0
_exptl_absorpt_coefficient_mu 2.585
_exptl_absorpt_correction_T_max 0.928
_exptl_absorpt_correction_T_min 0.893
_exptl_absorpt_correction_type multi-scan
_exptl_absorpt_process_details 'DENZO-SMN (Otwinowski & Minor, 1997)'
_exptl_crystal_colour yellow
_exptl_crystal_density_diffrn 1.892
_exptl_crystal_density_method 'not measured'
_exptl_crystal_description needle
_exptl_crystal_F_000 2720
_exptl_crystal_size_max 0.15
_exptl_crystal_size_mid 0.04
_exptl_crystal_size_min 0.03
_refine_diff_density_max 1.228
_refine_diff_density_min -0.946
_refine_ls_extinction_method none
_refine_ls_goodness_of_fit_ref 0.839
_refine_ls_hydrogen_treatment constr
_refine_ls_matrix_type full
_refine_ls_number_parameters 325
_refine_ls_number_reflns 5417
_refine_ls_number_restraints 0
_refine_ls_restrained_S_all 0.839
_refine_ls_R_factor_all 0.1931
_refine_ls_R_factor_gt 0.0594
_refine_ls_shift/su_max 0.001
_refine_ls_shift/su_mean 0.000
_refine_ls_structure_factor_coef Fsqd
_refine_ls_weighting_details 'w=1/[\s^2^(Fo^2^)+(0.0100P)^2^] where P=(Fo^2^+2Fc^2^)/3'
_refine_ls_weighting_scheme calc
_refine_ls_wR_factor_gt 0.0716
_refine_ls_wR_factor_ref 0.0986
_reflns_number_gt 2368
_reflns_number_total 5417
_reflns_threshold_expression >2\s(I)
_cod_data_source_file na0138.cif
_cod_data_source_block VII
_cod_depositor_comments
;
The following automatic conversions were performed:
'_exptl_absorpt_correction_type' value 'Multi-scan' changed to
'multi-scan' according to
'/home/saulius/struct/CIF-dictionaries/cif_core.dic' dictionary named
'cif_core.dic' version 2.4.1 from 2010-06-29.

Automatic conversion script
Id: cif_fix_enum 1527 2010-12-29 10:47:43Z saulius 

The following automatic conversions were performed:

'_exptl_absorpt_correction_type' value 'Multi-scan' changed to
'multi-scan' according to
/home/saulius/struct/CIF-dictionaries/cif_core.dic dictionary named
'cif_core.dic' version 2.4.1 from 2010-06-29.

Automatic conversion script
Id: cif_fix_values 1715 2011-07-08 13:25:40Z adriana 
;
_cod_original_sg_symbol_H-M C2/c
_cod_database_code 2103449
_cod_database_fobs_code 2103449

loop_
_symmetry_equiv_pos_as_xyz
'x, y, z'
'-x, y, -z+1/2'
'-x, -y, -z'
'x, -y, z+1/2'
'x+1/2, y+1/2, z'
'-x+1/2, y+1/2, -z+1/2'
'-x+1/2, -y+1/2, -z'
'x+1/2, -y+1/2, z+1/2'

loop_
_atom_site_label
_atom_site_fract_x
_atom_site_fract_y
_atom_site_fract_z
_atom_site_U_iso_or_equiv
_atom_site_adp_type
_atom_site_calc_flag
_atom_site_refinement_flags
_atom_site_occupancy
_atom_site_type_symbol
C11 0.6581(2) 0.4591(18) 0.6623(4) 0.0212(16) Uani d . 1 C
C12 0.62831(18) 0.4333(17) 0.6364(4) 0.015(2) Uani d . 1 C
N12 0.61259(18) 0.5912(18) 0.6671(4) 0.030(2) Uani d . 1 N
O11 0.58921(14) 0.4827(15) 0.6575(3) 0.045(2) Uani d . 1 O
O12 0.62260(14) 0.8170(14) 0.6990(3) 0.0344(18) Uani d . 1 O
C13 0.61316(19) 0.2709(17) 0.5827(4) 0.0229(17) Uani d . 1 C
C14 0.6270(2) 0.1304(19) 0.5518(4) 0.0267(18) Uani d . 1 C
C15 0.6554(2) 0.158(2) 0.5731(4) 0.027(3) Uani d . 1 C
C16 0.6710(2) 0.3127(19) 0.6283(4) 0.027(2) Uani d . 1 C
N11 0.69907(16) 0.7074(15) 0.7307(3) 0.0200(19) Uani d . 1 N
C17 0.6750(2) 0.6059(17) 0.7208(4) 0.020(2) Uani d . 1 C
C21 0.71695(19) 0.8209(19) 0.7895(4) 0.020(2) Uani d . 1 C
C22 0.71752(19) 0.7169(18) 0.8461(4) 0.0240(18) Uani d . 1 C
C23 0.73712(19) 0.8219(18) 0.9015(4) 0.0240(18) Uani d . 1 C
C24 0.75704(18) 1.0343(18) 0.9016(4) 0.0213(16) Uani d . 1 C
I14 0.788251(14) 1.17904(13) 0.98646(3) 0.02528(19) Uani d . 1 I
C25 0.75727(19) 1.1372(17) 0.8463(4) 0.0217(18) Uani d . 1 C
C26 0.73734(19) 1.0306(17) 0.7906(4) 0.0217(18) Uani d . 1 C
C31 0.5153(2) 0.1427(17) 0.3750(4) 0.0212(16) Uani d . 1 C
C32 0.5133(2) -0.0572(15) 0.4199(4) 0.026(2) Uani d . 1 C
N32 0.53848(19) -0.1868(18) 0.4691(4) 0.030(2) Uani d . 1 N
O31 0.56104(14) -0.0600(14) 0.4827(3) 0.0395(19) Uani d . 1 O
O32 0.53502(14) -0.4234(15) 0.4940(3) 0.0393(19) Uani d . 1 O
C33 0.48773(19) -0.1240(19) 0.4208(4) 0.0229(17) Uani d . 1 C
C34 0.4639(2) 0.0029(18) 0.3781(4) 0.0267(18) Uani d . 1 C
C35 0.4653(2) 0.2019(19) 0.3333(4) 0.030(3) Uani d . 1 C
C36 0.4911(2) 0.2696(19) 0.3318(4) 0.031(3) Uani d . 1 C
N21 0.54423(15) 0.4832(16) 0.3477(3) 0.026(2) Uani d . 1 N
C37 0.54208(19) 0.2274(19) 0.3718(4) 0.023(2) Uani d . 1 C
C41 0.5708(2) 0.5630(18) 0.3498(5) 0.022(2) Uani d . 1 C
C42 0.5953(2) 0.5115(17) 0.4007(4) 0.027(3) Uani d . 1 C
C43 0.62121(19) 0.6112(17) 0.4047(4) 0.0229(17) Uani d . 1 C
C44 0.62129(19) 0.7613(18) 0.3524(4) 0.0213(16) Uani d . 1 C
I24 0.659632(13) 0.93115(13) 0.35624(3) 0.02751(19) Uani d . 1 I
C45 0.59738(19) 0.8203(18) 0.3007(4) 0.0229(17) Uani d . 1 C
C46 0.57176(19) 0.7254(16) 0.2991(4) 0.0217(7) Uani d . 1 C
H13 0.5934 0.2572 0.5676 0.028 Uiso calc R 1 H
H14 0.6169 0.0138 0.5155 0.032 Uiso calc R 1 H
H15 0.6646 0.0702 0.5499 0.033 Uiso calc R 1 H
H16 0.6908 0.3186 0.6430 0.032 Uiso calc R 1 H
H17 0.6680 0.6261 0.7519 0.024 Uiso calc R 1 H
H22 0.7041 0.5712 0.8461 0.029 Uiso calc R 1 H
H23 0.7372 0.7509 0.9395 0.029 Uiso calc R 1 H
H25 0.7710 1.2796 0.8466 0.026 Uiso calc R 1 H
H26 0.7375 1.1004 0.7526 0.026 Uiso calc R 1 H
H33 0.4868 -0.2589 0.4514 0.028 Uiso calc R 1 H
H34 0.4464 -0.0445 0.3787 0.032 Uiso calc R 1 H
H35 0.4486 0.2920 0.3038 0.036 Uiso calc R 1 H
H36 0.4919 0.4035 0.3009 0.037 Uiso calc R 1 H
H37 0.5576 0.0923 0.3876 0.027 Uiso calc R 1 H
H42 0.5945 0.4029 0.4348 0.033 Uiso calc R 1 H
H43 0.6379 0.5790 0.4409 0.028 Uiso calc R 1 H
H45 0.5983 0.9249 0.2663 0.028 Uiso calc R 1 H
H46 0.5550 0.7700 0.2640 0.026 Uiso calc R 1 H

loop_
_atom_site_aniso_label
_atom_site_aniso_U_11
_atom_site_aniso_U_22
_atom_site_aniso_U_33
_atom_site_aniso_U_12
_atom_site_aniso_U_13
_atom_site_aniso_U_23
C11 0.023(5) 0.011(4) 0.031(5) -0.007(3) 0.012(4) -0.005(3)
C12 0.012(6) 0.013(5) 0.017(6) 0.004(4) 0.003(5) 0.008(4)
N12 0.019(6) 0.032(5) 0.036(6) 0.006(5) 0.008(5) -0.007(4)
O11 0.023(5) 0.057(5) 0.063(6) -0.009(4) 0.024(5) -0.018(4)
O12 0.040(5) 0.026(4) 0.041(5) 0.000(4) 0.020(4) -0.013(3)
C13 0.021(4) 0.026(4) 0.022(4) -0.010(3) 0.009(4) -0.008(3)
C14 0.017(5) 0.030(4) 0.032(5) -0.007(3) 0.008(4) -0.009(3)
C15 0.031(7) 0.028(6) 0.030(7) 0.011(5) 0.019(6) 0.012(5)
C16 0.017(6) 0.037(6) 0.031(7) 0.001(5) 0.015(6) 0.004(5)
N11 0.017(5) 0.022(4) 0.023(5) -0.010(4) 0.011(4) -0.010(4)
C17 0.030(7) 0.006(5) 0.035(7) 0.003(5) 0.025(6) -0.002(4)
C21 0.020(6) 0.020(5) 0.018(6) 0.009(5) 0.007(5) -0.003(5)
C22 0.023(5) 0.022(4) 0.035(5) 0.004(4) 0.019(4) 0.000(4)
C23 0.023(5) 0.022(4) 0.035(5) 0.004(4) 0.019(4) 0.000(4)
C24 0.015(4) 0.023(4) 0.026(4) 0.000(3) 0.009(4) 0.002(3)
I14 0.0207(4) 0.0275(4) 0.0275(4) -0.0037(3) 0.0097(3) -0.0021(3)
C25 0.027(5) 0.015(4) 0.035(5) -0.005(3) 0.025(4) -0.005(3)
C26 0.027(5) 0.015(4) 0.035(5) -0.005(3) 0.025(4) -0.005(3)
C31 0.023(5) 0.011(4) 0.031(5) -0.007(3) 0.012(4) -0.005(3)
C32 0.024(7) 0.012(5) 0.037(7) -0.008(5) 0.008(6) -0.011(5)
N32 0.041(7) 0.025(5) 0.029(6) 0.004(5) 0.019(5) -0.007(4)
O31 0.015(4) 0.047(4) 0.048(5) -0.014(4) 0.004(4) -0.004(4)
O32 0.044(5) 0.038(4) 0.035(5) -0.006(4) 0.015(4) 0.004(4)
C33 0.021(4) 0.026(4) 0.022(4) -0.010(3) 0.009(4) -0.008(3)
C34 0.017(5) 0.030(4) 0.032(5) -0.007(3) 0.008(4) -0.009(3)
C35 0.024(7) 0.032(6) 0.029(7) 0.012(5) 0.006(6) -0.006(5)
C36 0.029(7) 0.028(6) 0.043(7) 0.004(5) 0.023(6) 0.002(5)
N21 0.016(5) 0.048(6) 0.021(5) 0.006(4) 0.013(4) 0.002(4)
C37 0.023(6) 0.022(6) 0.020(6) -0.011(5) 0.006(5) -0.011(5)
C41 0.016(6) 0.013(5) 0.044(7) -0.002(5) 0.019(6) -0.011(5)
C42 0.043(8) 0.018(6) 0.022(6) -0.012(5) 0.015(6) 0.007(5)
C43 0.020(4) 0.024(4) 0.028(4) -0.003(3) 0.013(4) 0.006(3)
C44 0.015(4) 0.023(4) 0.026(4) 0.000(3) 0.009(4) 0.002(3)
I24 0.0193(4) 0.0281(4) 0.0370(5) -0.0003(3) 0.0134(4) 0.0056(3)
C45 0.020(4) 0.024(4) 0.028(4) -0.003(3) 0.013(4) 0.006(3)
C46 0.0270(2) 0.0155(17) 0.0345(4) -0.0053(4) 0.0248(15) -0.0054(2)

loop_
_atom_type_symbol
_atom_type_description
_atom_type_scat_dispersion_real
_atom_type_scat_dispersion_imag
_atom_type_scat_source
C C 0.0033 0.0016 'International Tables Vol C Tables 4.2.6.8 and 6.1.1.4'
H H 0.0000 0.0000 'International Tables Vol C Tables 4.2.6.8 and 6.1.1.4'
I I -0.4742 1.8119 'International Tables Vol C Tables 4.2.6.8 and 6.1.1.4'
N N 0.0061 0.0033 'International Tables Vol C Tables 4.2.6.8 and 6.1.1.4'
O O 0.0106 0.0060 'International Tables Vol C Tables 4.2.6.8 and 6.1.1.4'

loop_
_geom_angle_atom_site_label_1
_geom_angle_atom_site_label_2
_geom_angle_atom_site_label_3
_geom_angle
_geom_angle_publ_flag
C16 C11 C12 114.9(8) no
C16 C11 C17 119.7(9) no
C12 C11 C17 125.3(8) no
C13 C12 C11 123.2(8) no
C13 C12 N12 117.6(8) no
C11 C12 N12 119.1(8) no
O12 N12 O11 124.2(8) no
O12 N12 C12 119.7(8) no
O11 N12 C12 116.0(8) no
C14 C13 C12 119.3(9) no
C14 C13 H13 120.4 no
C12 C13 H13 120.4 no
C13 C14 C15 119.9(9) no
C13 C14 H14 120.1 no
C15 C14 H14 120.1 no
C14 C15 C16 121.5(8) no
C14 C15 H15 119.3 no
C16 C15 H15 119.3 no
C15 C16 C11 121.1(9) no
C15 C16 H16 119.5 no
C11 C16 H16 119.5 no
C17 N11 C21 121.1(7) no
N11 C17 C11 120.5(8) no
N11 C17 H17 119.7 no
C11 C17 H17 119.7 no
C22 C21 C26 118.5(9) no
C22 C21 N11 124.8(8) no
C26 C21 N11 116.3(8) no
C23 C22 C21 121.0(9) no
C23 C22 H22 119.5 no
C21 C22 H22 119.5 no
C22 C23 C24 119.7(9) no
C22 C23 H23 120.2 no
C24 C23 H23 120.2 no
C25 C24 C23 120.6(9) no
C25 C24 I14 119.7(6) no
C23 C24 I14 119.6(6) no
C26 C25 C24 119.4(8) no
C26 C25 H25 120.3 no
C24 C25 H25 120.3 no
C25 C26 C21 120.8(8) no
C25 C26 H26 119.6 no
C21 C26 H26 119.6 no
C36 C31 C32 118.4(9) no
C36 C31 C37 117.9(8) no
C32 C31 C37 123.8(9) no
C33 C32 C31 121.0(9) no
C33 C32 N32 118.0(8) no
C31 C32 N32 121.0(9) no
O31 N32 O32 124.6(9) no
O31 N32 C32 119.4(8) no
O32 N32 C32 116.0(8) no
C34 C33 C32 120.2(9) no
C34 C33 H33 119.9 no
C32 C33 H33 119.9 no
C33 C34 C35 120.1(9) no
C33 C34 H34 119.9 no
C35 C34 H34 119.9 no
C34 C35 C36 120.1(9) no
C34 C35 H35 120.0 no
C36 C35 H35 120.0 no
C31 C36 C35 120.3(9) no
C31 C36 H36 119.9 no
C35 C36 H36 119.9 no
C37 N21 C41 117.6(8) no
N21 C37 C31 119.8(8) no
N21 C37 H37 120.1 no
C31 C37 H37 120.1 no
C42 C41 C46 118.7(8) no
C42 C41 N21 122.9(8) no
C46 C41 N21 118.1(9) no
C41 C42 C43 123.0(8) no
C41 C42 H42 118.5 no
C43 C42 H42 118.5 no
C42 C43 C44 116.2(9) no
C42 C43 H43 121.9 no
C44 C43 H43 121.9 no
C45 C44 C43 122.8(8) no
C45 C44 I24 118.7(6) no
C43 C44 I24 118.3(7) no
C44 C45 C46 119.3(8) no
C44 C45 H45 120.4 no
C46 C45 H45 120.4 no
C45 C46 C41 119.8(9) no
C45 C46 H46 120.1 no
C41 C46 H46 120.1 no

loop_
_geom_bond_atom_site_label_1
_geom_bond_atom_site_label_2
_geom_bond_distance
_geom_bond_publ_flag
C11 C16 1.402(10) no
C11 C12 1.429(11) no
C11 C17 1.450(11) no
C12 C13 1.385(10) no
C12 N12 1.473(10) no
N12 O12 1.223(8) no
N12 O11 1.247(9) no
C13 C14 1.367(10) no
C13 H13 0.9500 no
C14 C15 1.369(11) no
C14 H14 0.9500 no
C15 C16 1.397(11) no
C15 H15 0.9500 no
C16 H16 0.9500 no
N11 C17 1.266(10) no
N11 C21 1.409(10) no
C17 H17 0.9500 no
C21 C22 1.400(10) no
C21 C26 1.402(11) no
C22 C23 1.369(11) no
C22 H22 0.9500 no
C23 C24 1.397(11) no
C23 H23 0.9500 no
C24 C25 1.386(10) no
C24 I14 2.099(9) no
C25 C26 1.383(11) no
C25 H25 0.9500 no
C26 H26 0.9500 no
C31 C36 1.379(12) no
C31 C32 1.411(10) no
C31 C37 1.484(11) no
C32 C33 1.383(11) no
C32 N32 1.469(11) no
N32 O31 1.225(9) no
N32 O32 1.240(8) no
C33 C34 1.362(11) no
C33 H33 0.9500 no
C34 C35 1.392(11) no
C34 H34 0.9500 no
C35 C36 1.402(11) no
C35 H35 0.9500 no
C36 H36 0.9500 no
N21 C37 1.282(9) no
N21 C41 1.419(10) no
C37 H37 0.9500 no
C41 C42 1.370(12) no
C41 C46 1.409(10) no
C42 C43 1.395(11) no
C42 H42 0.9500 no
C43 C44 1.400(10) no
C43 H43 0.9500 no
C44 C45 1.369(11) no
C44 I24 2.111(8) no
C45 C46 1.393(10) no
C45 H45 0.9500 no
C46 H46 0.9500 no

loop_
_geom_hbond_atom_site_label_D
_geom_hbond_atom_site_label_H
_geom_hbond_atom_site_label_A
_geom_hbond_site_symmetry_A
_geom_hbond_distance_DH
_geom_hbond_distance_HA
_geom_hbond_distance_DA
_geom_hbond_angle_DHA
_geom_hbond_publ_flag
C13 H13 O31 . 0.95 2.46 3.140(11) 129 y
C17 H17 O12 . 0.95 2.34 2.742(13) 105 y
C37 H37 O31 . 0.95 2.28 2.700(11) 106 y
C33 H33 O32 3_646 0.95 2.47 3.370(12) 158 y
C34 H34 O11 3_656 0.95 2.57 3.327(12) 137 y

loop_
_geom_torsion_atom_site_label_1
_geom_torsion_atom_site_label_2
_geom_torsion_atom_site_label_3
_geom_torsion_atom_site_label_4
_geom_torsion
_geom_torsion_publ_flag
C16 C11 C12 C13 1.4(12) no
C17 C11 C12 C13 -174.9(8) no
C16 C11 C12 N12 -177.2(7) no
C17 C11 C12 N12 6.4(12) no
C13 C12 N12 O12 -153.6(8) no
C11 C12 N12 O12 25.1(11) no
C13 C12 N12 O11 25.5(11) no
C11 C12 N12 O11 -155.7(8) no
C11 C12 C13 C14 -1.0(13) no
N12 C12 C13 C14 177.7(7) no
C12 C13 C14 C15 -1.7(13) no
C13 C14 C15 C16 3.8(14) no
C14 C15 C16 C11 -3.3(14) no
C12 C11 C16 C15 0.7(12) no
C17 C11 C16 C15 177.3(8) no
C21 N11 C17 C11 -173.2(7) no
C16 C11 C17 N11 27.2(12) no
C12 C11 C17 N11 -156.6(8) no
C17 N11 C21 C22 31.1(13) no
C17 N11 C21 C26 -155.7(8) no
C26 C21 C22 C23 1.4(12) no
N11 C21 C22 C23 174.5(8) no
C21 C22 C23 C24 -0.6(12) no
C22 C23 C24 C25 -0.6(12) no
C22 C23 C24 I14 -177.1(6) no
C23 C24 C25 C26 0.8(12) no
I14 C24 C25 C26 177.3(6) no
C24 C25 C26 C21 0.1(12) no
C22 C21 C26 C25 -1.2(12) no
N11 C21 C26 C25 -174.9(7) no
C36 C31 C32 C33 -0.2(12) no
C37 C31 C32 C33 179.2(7) no
C36 C31 C32 N32 -176.7(8) no
C37 C31 C32 N32 2.6(12) no
C33 C32 N32 O31 -155.7(7) no
C31 C32 N32 O31 20.9(12) no
C33 C32 N32 O32 24.6(11) no
C31 C32 N32 O32 -158.7(7) no
C31 C32 C33 C34 0.1(12) no
N32 C32 C33 C34 176.7(7) no
C32 C33 C34 C35 -0.3(13) no
C33 C34 C35 C36 0.7(13) no
C32 C31 C36 C35 0.5(12) no
C37 C31 C36 C35 -178.8(7) no
C34 C35 C36 C31 -0.8(13) no
C41 N21 C37 C31 175.7(7) no
C36 C31 C37 N21 25.8(12) no
C32 C31 C37 N21 -153.5(8) no
C37 N21 C41 C42 -40.7(12) no
C37 N21 C41 C46 144.8(7) no
C46 C41 C42 C43 -0.4(13) no
N21 C41 C42 C43 -174.8(7) no
C41 C42 C43 C44 -2.0(12) no
C42 C43 C44 C45 2.6(12) no
C42 C43 C44 I24 178.0(5) no
C43 C44 C45 C46 -0.8(13) no
I24 C44 C45 C46 -176.2(5) no
C44 C45 C46 C41 -1.8(12) no
C42 C41 C46 C45 2.3(12) no
N21 C41 C46 C45 177.0(7) no

loop_
_cod_related_entry_id
_cod_related_entry_database
_cod_related_entry_code
1 ChemSpider 1067949
